data_4076318
loop_
_publ_author_name
'Melikyan, Gagik G.'
'Rivas, Bianca'
'Harutyunyan, Stepan'
'Carlson, Louis'
'Sepanian, Ruth'

_publ_section_title
;
 Cobaltocene-Induced Low-Temperature Radical Coupling Reactions in a
 Cobalt--Alkyne Series
;
_journal_issue 5
_journal_name_full Organometallics
_journal_page_first 1653
_journal_paper_doi 10.1021/om2006497
_journal_volume 31
_journal_year 2012
_chemical_absolute_configuration ad
_chemical_formula_sum 'C26 H18'
_chemical_formula_weight 330.40
_chemical_name_systematic
;
?
;
_space_group_IT_number 29
_symmetry_cell_setting orthorhombic
_symmetry_space_group_name_Hall 'P 2c -2ac'
_symmetry_space_group_name_H-M 'P c a 21'
_atom_sites_solution_hydrogens geom
_atom_sites_solution_primary direct
_atom_sites_solution_secondary difmap
_audit_creation_method SHELXL-97
_cell_angle_alpha 90.00
_cell_angle_beta 90.00
_cell_angle_gamma 90.00
_cell_formula_units_Z 4
_cell_length_a 11.8926(4)
_cell_length_b 19.5888(6)
_cell_length_c 7.6155(3)
_cell_measurement_reflns_used 1092
_cell_measurement_temperature 173(2)
_cell_measurement_theta_max 65.46
_cell_measurement_theta_min 2.26
_cell_volume 1774.12(11)
_computing_cell_refinement 'Bruker SAINT'
_computing_data_collection 'Bruker APEX2'
_computing_data_reduction 'Bruker SAINT'
_computing_molecular_graphics 'Bruker SHELXTL'
_computing_publication_material 'Bruker SHELXTL'
_computing_structure_refinement 'SHELXL-97 (Sheldrick, 1997)'
_computing_structure_solution 'SHELXS-97 (Sheldrick, 1990)'
_diffrn_ambient_temperature 173(2)
_diffrn_measured_fraction_theta_full 0.957
_diffrn_measured_fraction_theta_max 0.957
_diffrn_measurement_device_type 'Bruker APEX-II CCD'
_diffrn_measurement_method '\f and \w scans'
_diffrn_radiation_monochromator graphite
_diffrn_radiation_source 'fine-focus sealed tube'
_diffrn_radiation_type CuK\a
_diffrn_radiation_wavelength 1.54178
_diffrn_reflns_av_R_equivalents 0.0311
_diffrn_reflns_av_sigmaI/netI 0.0414
_diffrn_reflns_limit_h_max 14
_diffrn_reflns_limit_h_min -14
_diffrn_reflns_limit_k_max 23
_diffrn_reflns_limit_k_min -20
_diffrn_reflns_limit_l_max 6
_diffrn_reflns_limit_l_min -9
_diffrn_reflns_number 6256
_diffrn_reflns_theta_full 67.39
_diffrn_reflns_theta_max 67.39
_diffrn_reflns_theta_min 2.26
_diffrn_standards_number 0
_exptl_absorpt_coefficient_mu 0.530
_exptl_absorpt_correction_T_max 0.9539
_exptl_absorpt_correction_T_min 0.9061
_exptl_absorpt_correction_type multi-scan
_exptl_absorpt_process_details SADABS
_exptl_crystal_colour colourless
_exptl_crystal_density_diffrn 1.237
_exptl_crystal_density_method 'not measured'
_exptl_crystal_description block
_exptl_crystal_F_000 696
_exptl_crystal_size_max 0.19
_exptl_crystal_size_mid 0.09
_exptl_crystal_size_min 0.09
_refine_diff_density_max 0.126
_refine_diff_density_min -0.176
_refine_diff_density_rms 0.034
_refine_ls_abs_structure_details 'Flack H D (1983), Acta Cryst. A39, 876-881'
_refine_ls_abs_structure_Flack 0(2)
_refine_ls_extinction_method none
_refine_ls_goodness_of_fit_ref 1.030
_refine_ls_hydrogen_treatment constr
_refine_ls_matrix_type full
_refine_ls_number_parameters 235
_refine_ls_number_reflns 2490
_refine_ls_number_restraints 1
_refine_ls_restrained_S_all 1.030
_refine_ls_R_factor_all 0.0580
_refine_ls_R_factor_gt 0.0419
_refine_ls_shift/su_max 0.000
_refine_ls_shift/su_mean 0.000
_refine_ls_structure_factor_coef Fsqd
_refine_ls_weighting_details 'calc w=1/[\s^2^(Fo^2^)+(0.0470P)^2^+0.0000P] where P=(Fo^2^+2Fc^2^)/3'
_refine_ls_weighting_scheme calc
_refine_ls_wR_factor_gt 0.0867
_refine_ls_wR_factor_ref 0.0929
_reflns_number_gt 1996
_reflns_number_total 2490
_reflns_threshold_expression >2sigma(I)
_cod_data_source_file om2006497_si_003.cif
_cod_data_source_block br57s
_cod_depositor_comments
;
The following automatic conversions were performed:

'_symmetry_cell_setting' value 'Orthorhombic' changed to
'orthorhombic' according to
/home/saulius/struct/CIF-dictionaries/cif_core.dic dictionary named
'cif_core.dic' version 2.4.1 from 2010-06-29.

Automatic conversion script
Id: cif_fix_values 1715 2011-07-08 13:25:40Z adriana 
;
_cod_original_sg_symbol_H-M Pca2(1)
_cod_database_code 4076318

loop_
_symmetry_equiv_pos_as_xyz
'x, y, z'
'-x, -y, z+1/2'
'x+1/2, -y, z'
'-x+1/2, y, z+1/2'

loop_
_atom_site_label
_atom_site_type_symbol
_atom_site_fract_x
_atom_site_fract_y
_atom_site_fract_z
_atom_site_U_iso_or_equiv
_atom_site_adp_type
_atom_site_occupancy
_atom_site_symmetry_multiplicity
_atom_site_calc_flag
_atom_site_refinement_flags
C1 C 0.3423(2) 0.64053(11) 0.5940(3) 0.0352(6) Uani 1 1 d .
H1A H 0.3158 0.6831 0.5508 0.042 Uiso 1 1 calc R
C2 C 0.2830(2) 0.58256(10) 0.5592(3) 0.0338(6) Uani 1 1 d .
H2A H 0.2143 0.5854 0.4958 0.041 Uiso 1 1 calc R
C3 C 0.3226(2) 0.51815(11) 0.6167(3) 0.0307(6) Uani 1 1 d .
C4 C 0.2637(2) 0.45671(11) 0.5830(3) 0.0347(5) Uani 1 1 d .
H4A H 0.1937 0.4584 0.5230 0.042 Uiso 1 1 calc R
C5 C 0.3057(2) 0.39535(12) 0.6351(3) 0.0402(7) Uani 1 1 d .
H5A H 0.2645 0.3547 0.6125 0.048 Uiso 1 1 calc R
C6 C 0.4106(2) 0.39179(12) 0.7231(3) 0.0406(6) Uani 1 1 d .
H6A H 0.4403 0.3488 0.7572 0.049 Uiso 1 1 calc R
C7 C 0.4687(2) 0.44997(11) 0.7585(3) 0.0350(6) Uani 1 1 d .
H7A H 0.5390 0.4471 0.8173 0.042 Uiso 1 1 calc R
C8 C 0.4262(2) 0.51471(11) 0.7093(3) 0.0304(6) Uani 1 1 d .
C9 C 0.4836(2) 0.57681(11) 0.7486(3) 0.0328(6) Uani 1 1 d .
H9A H 0.5515 0.5753 0.8143 0.039 Uiso 1 1 calc R
C10 C 0.4429(2) 0.63833(11) 0.6937(3) 0.0327(6) Uani 1 1 d .
C11 C 0.5063(2) 0.70362(12) 0.7379(3) 0.0369(6) Uani 1 1 d .
H11A H 0.5811 0.6896 0.7859 0.044 Uiso 1 1 calc R
C12 C 0.4475(2) 0.74763(12) 0.8835(3) 0.0372(6) Uani 1 1 d .
H12A H 0.4397 0.7179 0.9895 0.045 Uiso 1 1 calc R
C13 C 0.5209(2) 0.80845(11) 0.9369(3) 0.0341(6) Uani 1 1 d .
C14 C 0.6268(2) 0.79558(12) 1.0183(3) 0.0403(6) Uani 1 1 d .
H14A H 0.6501 0.7498 1.0370 0.048 Uiso 1 1 calc R
C15 C 0.6953(2) 0.84763(11) 1.0698(3) 0.0388(6) Uani 1 1 d .
H15A H 0.7648 0.8375 1.1255 0.047 Uiso 1 1 calc R
C16 C 0.6643(2) 0.91656(11) 1.0416(3) 0.0337(6) Uani 1 1 d .
C17 C 0.7335(2) 0.97206(12) 1.0915(3) 0.0421(6) Uani 1 1 d .
H17A H 0.8034 0.9635 1.1476 0.050 Uiso 1 1 calc R
C18 C 0.7012(2) 1.03732(12) 1.0601(4) 0.0480(7) Uani 1 1 d .
H18A H 0.7487 1.0741 1.0940 0.058 Uiso 1 1 calc R
C19 C 0.5980(2) 1.05076(13) 0.9779(3) 0.0478(8) Uani 1 1 d .
H19A H 0.5762 1.0967 0.9566 0.057 Uiso 1 1 calc R
C20 C 0.5284(2) 0.99881(12) 0.9280(4) 0.0399(6) Uani 1 1 d .
H20A H 0.4589 1.0088 0.8722 0.048 Uiso 1 1 calc R
C21 C 0.5596(2) 0.92999(11) 0.9592(3) 0.0341(6) Uani 1 1 d .
C22 C 0.4899(2) 0.87455(11) 0.9096(3) 0.0343(6) Uani 1 1 d .
H22A H 0.4195 0.8838 0.8557 0.041 Uiso 1 1 calc R
C23 C 0.5287(2) 0.74580(12) 0.5803(4) 0.0392(6) Uani 1 1 d .
C24 C 0.5478(3) 0.77895(13) 0.4551(4) 0.0481(7) Uani 1 1 d .
C25 C 0.3341(2) 0.76899(12) 0.8334(3) 0.0401(7) Uani 1 1 d .
C26 C 0.2435(3) 0.78793(13) 0.7925(4) 0.0516(7) Uani 1 1 d .
H24 H 0.5565 0.8076 0.3583 0.077 Uiso 1 1 d R
H26 H 0.1696 0.8018 0.7623 0.077 Uiso 1 1 d R

loop_
_atom_site_aniso_label
_atom_site_aniso_U_11
_atom_site_aniso_U_22
_atom_site_aniso_U_33
_atom_site_aniso_U_23
_atom_site_aniso_U_13
_atom_site_aniso_U_12
C1 0.0438(16) 0.0281(12) 0.0338(12) 0.0007(10) -0.0002(12) 0.0049(11)
C2 0.0338(16) 0.0351(12) 0.0324(11) -0.0009(10) -0.0030(12) 0.0032(11)
C3 0.0340(16) 0.0316(13) 0.0264(12) -0.0011(9) 0.0041(10) 0.0007(11)
C4 0.0362(15) 0.0362(12) 0.0318(12) -0.0045(10) 0.0022(12) -0.0021(11)
C5 0.0530(19) 0.0293(14) 0.0382(14) -0.0043(10) 0.0051(13) -0.0053(12)
C6 0.0594(19) 0.0274(13) 0.0350(12) 0.0014(10) 0.0059(13) 0.0048(12)
C7 0.0414(16) 0.0333(13) 0.0303(12) -0.0011(10) -0.0003(12) 0.0069(12)
C8 0.0333(15) 0.0320(13) 0.0258(11) -0.0013(9) 0.0039(10) 0.0009(11)
C9 0.0336(15) 0.0344(13) 0.0304(12) -0.0031(10) -0.0016(11) 0.0015(11)
C10 0.0369(16) 0.0310(14) 0.0302(11) -0.0015(9) 0.0019(11) -0.0006(11)
C11 0.0411(16) 0.0307(13) 0.0389(13) -0.0022(11) 0.0002(11) 0.0014(12)
C12 0.0484(17) 0.0325(13) 0.0307(11) -0.0001(9) 0.0044(11) -0.0035(12)
C13 0.0440(16) 0.0309(13) 0.0273(11) 0.0004(10) 0.0018(11) -0.0005(11)
C14 0.0582(19) 0.0314(13) 0.0312(12) 0.0017(10) -0.0021(12) 0.0067(13)
C15 0.0432(16) 0.0421(14) 0.0310(12) -0.0008(11) -0.0049(12) 0.0050(12)
C16 0.0392(16) 0.0353(13) 0.0266(11) -0.0038(9) 0.0052(11) -0.0004(11)
C17 0.0404(17) 0.0484(16) 0.0374(14) -0.0053(12) 0.0011(12) -0.0073(12)
C18 0.054(2) 0.0424(15) 0.0475(15) -0.0099(13) 0.0074(15) -0.0147(13)
C19 0.060(2) 0.0292(14) 0.0545(17) -0.0011(11) 0.0099(15) 0.0008(13)
C20 0.0427(17) 0.0316(13) 0.0455(14) -0.0002(12) 0.0020(13) 0.0022(12)
C21 0.0408(16) 0.0299(13) 0.0314(12) -0.0035(10) 0.0041(11) -0.0011(11)
C22 0.0408(16) 0.0320(13) 0.0302(12) 0.0012(10) -0.0005(11) 0.0008(11)
C23 0.0433(16) 0.0337(13) 0.0406(13) -0.0112(11) 0.0062(13) -0.0042(11)
C24 0.059(2) 0.0438(15) 0.0411(14) -0.0022(13) 0.0072(14) -0.0070(13)
C25 0.048(2) 0.0333(14) 0.0387(13) -0.0040(10) 0.0088(13) -0.0081(13)
C26 0.0500(19) 0.0450(16) 0.0599(18) -0.0085(13) 0.0076(15) -0.0044(15)

loop_
_atom_type_symbol
_atom_type_description
_atom_type_scat_dispersion_real
_atom_type_scat_dispersion_imag
_atom_type_scat_source
C C 0.0181 0.0091 'International Tables Vol C Tables 4.2.6.8 and 6.1.1.4'
H H 0.0000 0.0000 'International Tables Vol C Tables 4.2.6.8 and 6.1.1.4'

loop_
_geom_angle_atom_site_label_1
_geom_angle_atom_site_label_2
_geom_angle_atom_site_label_3
_geom_angle
C2 C1 C10 121.1(2)
C2 C1 H1A 119.5
C10 C1 H1A 119.5
C1 C2 C3 120.6(2)
C1 C2 H2A 119.7
C3 C2 H2A 119.7
C4 C3 C2 122.4(2)
C4 C3 C8 118.6(2)
C2 C3 C8 119.0(2)
C5 C4 C3 121.1(2)
C5 C4 H4A 119.5
C3 C4 H4A 119.5
C4 C5 C6 120.3(2)
C4 C5 H5A 119.9
C6 C5 H5A 119.9
C7 C6 C5 120.0(2)
C7 C6 H6A 120.0
C5 C6 H6A 120.0
C6 C7 C8 121.1(3)
C6 C7 H7A 119.4
C8 C7 H7A 119.4
C7 C8 C3 118.9(2)
C7 C8 C9 122.5(2)
C3 C8 C9 118.6(2)
C10 C9 C8 121.3(2)
C10 C9 H9A 119.4
C8 C9 H9A 119.4
C9 C10 C1 119.4(2)
C9 C10 C11 119.9(2)
C1 C10 C11 120.7(2)
C23 C11 C10 112.2(2)
C23 C11 C12 110.25(18)
C10 C11 C12 113.4(2)
C23 C11 H11A 106.8
C10 C11 H11A 106.8
C12 C11 H11A 106.8
C25 C12 C13 111.9(2)
C25 C12 C11 112.6(2)
C13 C12 C11 111.2(2)
C25 C12 H12A 106.9
C13 C12 H12A 106.9
C11 C12 H12A 106.9
C22 C13 C14 118.3(2)
C22 C13 C12 122.9(2)
C14 C13 C12 118.8(2)
C15 C14 C13 121.4(2)
C15 C14 H14A 119.3
C13 C14 H14A 119.3
C14 C15 C16 121.0(2)
C14 C15 H15A 119.5
C16 C15 H15A 119.5
C17 C16 C15 122.7(2)
C17 C16 C21 119.1(2)
C15 C16 C21 118.2(2)
C18 C17 C16 120.9(3)
C18 C17 H17A 119.6
C16 C17 H17A 119.6
C17 C18 C19 120.2(2)
C17 C18 H18A 119.9
C19 C18 H18A 119.9
C20 C19 C18 121.0(2)
C20 C19 H19A 119.5
C18 C19 H19A 119.5
C19 C20 C21 120.2(3)
C19 C20 H20A 119.9
C21 C20 H20A 119.9
C22 C21 C20 122.0(2)
C22 C21 C16 119.3(2)
C20 C21 C16 118.7(2)
C13 C22 C21 121.9(2)
C13 C22 H22A 119.0
C21 C22 H22A 119.0
C24 C23 C11 179.2(3)
C23 C24 H24 174.4
C26 C25 C12 178.3(3)
C25 C26 H26 177.8

loop_
_geom_bond_atom_site_label_1
_geom_bond_atom_site_label_2
_geom_bond_distance
C1 C2 1.363(3)
C1 C10 1.418(3)
C1 H1A 0.9500
C2 C3 1.416(3)
C2 H2A 0.9500
C3 C4 1.416(3)
C3 C8 1.421(3)
C4 C5 1.361(3)
C4 H4A 0.9500
C5 C6 1.418(3)
C5 H5A 0.9500
C6 C7 1.360(4)
C6 H6A 0.9500
C7 C8 1.416(3)
C7 H7A 0.9500
C8 C9 1.427(3)
C9 C10 1.364(3)
C9 H9A 0.9500
C10 C11 1.522(3)
C11 C23 1.481(3)
C11 C12 1.569(3)
C11 H11A 1.0000
C12 C25 1.462(4)
C12 C13 1.532(3)
C12 H12A 1.0000
C13 C22 1.363(3)
C13 C14 1.426(3)
C14 C15 1.362(3)
C14 H14A 0.9500
C15 C16 1.416(3)
C15 H15A 0.9500
C16 C17 1.415(3)
C16 C21 1.419(3)
C17 C18 1.356(3)
C17 H17A 0.9500
C18 C19 1.404(4)
C18 H18A 0.9500
C19 C20 1.366(4)
C19 H19A 0.9500
C20 C21 1.418(3)
C20 H20A 0.9500
C21 C22 1.417(3)
C22 H22A 0.9500
C23 C24 1.176(3)
C24 H24 0.9320
C25 C26 1.181(4)
C26 H26 0.9486

loop_
_geom_torsion_atom_site_label_1
_geom_torsion_atom_site_label_2
_geom_torsion_atom_site_label_3
_geom_torsion_atom_site_label_4
_geom_torsion
C10 C1 C2 C3 -2.3(4)
C1 C2 C3 C4 -179.9(2)
C1 C2 C3 C8 -0.8(3)
C2 C3 C4 C5 177.9(2)
C8 C3 C4 C5 -1.1(3)
C3 C4 C5 C6 -0.7(3)
C4 C5 C6 C7 1.2(3)
C5 C6 C7 C8 0.1(3)
C6 C7 C8 C3 -1.9(3)
C6 C7 C8 C9 178.3(2)
C4 C3 C8 C7 2.4(3)
C2 C3 C8 C7 -176.7(2)
C4 C3 C8 C9 -177.8(2)
C2 C3 C8 C9 3.1(3)
C7 C8 C9 C10 177.4(2)
C3 C8 C9 C10 -2.3(3)
C8 C9 C10 C1 -0.7(4)
C8 C9 C10 C11 180.0(2)
C2 C1 C10 C9 3.0(4)
C2 C1 C10 C11 -177.6(2)
C9 C10 C11 C23 127.5(2)
C1 C10 C11 C23 -51.8(3)
C9 C10 C11 C12 -106.7(3)
C1 C10 C11 C12 74.0(3)
C23 C11 C12 C25 67.0(3)
C10 C11 C12 C25 -59.8(3)
C23 C11 C12 C13 -59.4(3)
C10 C11 C12 C13 173.8(2)
C25 C12 C13 C22 -11.2(3)
C11 C12 C13 C22 115.6(3)
C25 C12 C13 C14 169.1(2)
C11 C12 C13 C14 -64.1(3)
C22 C13 C14 C15 0.8(4)
C12 C13 C14 C15 -179.5(2)
C13 C14 C15 C16 -1.0(4)
C14 C15 C16 C17 -179.3(2)
C14 C15 C16 C21 0.4(3)
C15 C16 C17 C18 179.2(3)
C21 C16 C17 C18 -0.6(4)
C16 C17 C18 C19 0.2(4)
C17 C18 C19 C20 0.0(4)
C18 C19 C20 C21 0.1(4)
C19 C20 C21 C22 -180.0(2)
C19 C20 C21 C16 -0.5(4)
C17 C16 C21 C22 -179.8(2)
C15 C16 C21 C22 0.4(3)
C17 C16 C21 C20 0.7(3)
C15 C16 C21 C20 -179.1(2)
C14 C13 C22 C21 0.1(3)
C12 C13 C22 C21 -179.6(2)
C20 C21 C22 C13 178.8(2)
C16 C21 C22 C13 -0.7(3)
C10 C11 C23 C24 -97(20)
C12 C11 C23 C24 135(20)
C13 C12 C25 C26 16(9)
C11 C12 C25 C26 -110(9)
